data_7040780
loop_
_publ_author_name
'Sommer, Michael G.'
'Rechkemmer, Yvonne'
'Suntrup, Lisa'
'Hohloch, Stephan'
'van der Meer, Margarethe'
'van Slageren, Joris'
'Sarkar, Biprajit'

_publ_section_title
;
 Structural snapshots in the copper(ii) induced azide-nitrile
 cycloaddition: effects of peripheral ligand substituents on the formation
 of unsupported \m1,1-azido vs.\m1,4-tetrazolato bridged complexes.
;
_journal_issue 44
_journal_name_full 'Dalton transactions (Cambridge, England : 2003)'
_journal_page_first 17770
_journal_page_last 17781
_journal_paper_doi 10.1039/c6dt03073d
_journal_volume 45
_journal_year 2016
_chemical_formula_sum 'C201 H275 Cl6 Cu4 N53 O24'
_chemical_formula_weight 4284.58
_space_group_crystal_system triclinic
_space_group_IT_number 2
_space_group_name_Hall '-P 1'
_space_group_name_H-M_alt 'P -1'
_symmetry_space_group_name_Hall '-P 1'
_symmetry_space_group_name_H-M 'P -1'
_atom_sites_solution_hydrogens geom
_audit_creation_method SHELXL-2014/7
_audit_update_record
;
2016-09-17 deposited with the CCDC.
2016-09-30 downloaded from the CCDC.
;
_cell_angle_alpha 88.921(2)
_cell_angle_beta 89.865(2)
_cell_angle_gamma 71.279(2)
_cell_formula_units_Z 1
_cell_length_a 15.7730(7)
_cell_length_b 16.4587(7)
_cell_length_c 26.4401(12)
_cell_measurement_reflns_used 18331
_cell_measurement_temperature 100(2)
_cell_measurement_theta_max 68.511
_cell_measurement_theta_min 2.825
_cell_volume 6499.6(5)
_computing_cell_refinement 'APEX2 (Bruker, 2012)'
_computing_data_collection 'APEX2 (Bruker, 2012)'
_computing_data_reduction 'Saint+ (Bruker, 2009)'
_computing_molecular_graphics 'Diamond 3D, Version 4.0 (Brandenburg, 2014)'
_computing_publication_material shelxle
_computing_structure_refinement 'SHELXL-2014/7 (Sheldrick, 2014)'
_computing_structure_solution 'intrinsic phasing'
_diffrn_ambient_temperature 100(2)
_diffrn_measured_fraction_theta_full 0.996
_diffrn_measured_fraction_theta_max 0.990
_diffrn_measurement_device_type 'Bruker D8 Venture'
_diffrn_measurement_method 'omega + phi scans'
_diffrn_radiation_type CuK\a
_diffrn_radiation_wavelength 1.54178
_diffrn_reflns_av_R_equivalents 0.0364
_diffrn_reflns_av_unetI/netI 0.0362
_diffrn_reflns_Laue_measured_fraction_full 0.996
_diffrn_reflns_Laue_measured_fraction_max 0.990
_diffrn_reflns_limit_h_max 18
_diffrn_reflns_limit_h_min -18
_diffrn_reflns_limit_k_max 19
_diffrn_reflns_limit_k_min -19
_diffrn_reflns_limit_l_max 31
_diffrn_reflns_limit_l_min -31
_diffrn_reflns_number 81650
_diffrn_reflns_point_group_measured_fraction_full 0.996
_diffrn_reflns_point_group_measured_fraction_max 0.990
_diffrn_reflns_theta_full 67.679
_diffrn_reflns_theta_max 68.511
_diffrn_reflns_theta_min 2.835
_exptl_absorpt_coefficient_mu 1.447
_exptl_absorpt_correction_T_max 0.7531
_exptl_absorpt_correction_T_min 0.5892
_exptl_absorpt_correction_type multi-scan
_exptl_absorpt_process_details 'Blessing, 1995'
_exptl_crystal_colour blue
_exptl_crystal_density_diffrn 1.095
_exptl_crystal_description block
_exptl_crystal_F_000 2262
_exptl_crystal_size_max 0.39
_exptl_crystal_size_mid 0.17
_exptl_crystal_size_min 0.12
_refine_diff_density_max 1.172
_refine_diff_density_min -0.518
_refine_diff_density_rms 0.082
_refine_ls_extinction_method none
_refine_ls_goodness_of_fit_ref 1.047
_refine_ls_hydrogen_treatment constr
_refine_ls_matrix_type full
_refine_ls_number_parameters 1426
_refine_ls_number_reflns 23699
_refine_ls_number_restraints 45
_refine_ls_restrained_S_all 1.060
_refine_ls_R_factor_all 0.0900
_refine_ls_R_factor_gt 0.0739
_refine_ls_shift/su_max 0.001
_refine_ls_shift/su_mean 0.000
_refine_ls_structure_factor_coef Fsqd
_refine_ls_weighting_details 'w=1/[\s^2^(Fo^2^)+(0.1374P)^2^+4.9555P] where P=(Fo^2^+2Fc^2^)/3'
_refine_ls_weighting_scheme calc
_refine_ls_wR_factor_gt 0.2178
_refine_ls_wR_factor_ref 0.2336
_reflns_Friedel_coverage 0.000
_reflns_number_gt 18331
_reflns_number_total 23699
_reflns_threshold_expression 'I > 2\s(I)'
_cod_data_source_file c6dt03073d2.cif
_cod_data_source_block bip155_sq_fertig
_cod_depositor_comments 'Adding full bibliography for 7040774--7040780.cif.'
_cod_database_code 7040780
_shelx_shelxl_version_number 2014/7
_shelx_space_group_comment
;
The symmetry employed for this shelxl refinement is uniquely defined
by the following loop, which should always be used as a source of
symmetry information in preference to the above space-group names.
They are only intended as comments.
;

loop_
_space_group_symop_operation_xyz
'x, y, z'
'-x, -y, -z'

loop_
_atom_site_label
_atom_site_type_symbol
_atom_site_fract_x
_atom_site_fract_y
_atom_site_fract_z
_atom_site_U_iso_or_equiv
_atom_site_adp_type
_atom_site_occupancy
_atom_site_site_symmetry_order
_atom_site_calc_flag
_atom_site_refinement_flags_posn
_atom_site_refinement_flags_adp
_atom_site_refinement_flags_occupancy
_atom_site_disorder_assembly
_atom_site_disorder_group
Cu1 Cu 0.75882(3) 0.48512(3) 0.74039(2) 0.04875(15) Uani 1 1 d . . . . .
N1 N 0.7642(2) 0.61171(17) 0.73601(12) 0.0524(7) Uani 1 1 d . . . . .
Cl1 Cl 0.96911(7) 0.75091(5) 0.86604(4) 0.0623(3) Uani 1 1 d . . . . .
Cl2 Cl 0.79769(8) -0.19897(6) 0.60091(3) 0.0659(3) Uani 1 1 d . . . . .
N2 N 0.7971(2) -0.01688(16) 0.74943(10) 0.0471(6) Uani 1 1 d . . . . .
Cu2 Cu 0.77693(3) 0.11582(3) 0.74623(2) 0.04342(14) Uani 1 1 d . . . . .
N10 N 0.80786(19) 0.48576(17) 0.66877(12) 0.0515(7) Uani 1 1 d . . . . .
C10 C 0.8333(3) 0.6151(2) 0.69889(16) 0.0631(10) Uani 1 1 d . . . . .
H10A H 0.8930 0.5968 0.7152 0.076 Uiso 1 1 calc R U . . .
H10B H 0.8207 0.6744 0.6856 0.076 Uiso 1 1 calc R U . . .
O10 O 0.9159(2) 0.7977(2) 0.90896(13) 0.0837(9) Uani 1 1 d . . . . .
N11 N 0.81625(18) 0.43681(18) 0.62914(11) 0.0503(7) Uani 1 1 d . . . . .
C11 C 0.8317(2) 0.5566(2) 0.65700(15) 0.0566(9) Uani 1 1 d . . . . .
O11 O 1.0270(2) 0.66934(17) 0.88414(11) 0.0687(7) Uani 1 1 d . . . . .
O12 O 1.0193(2) 0.8018(2) 0.84611(13) 0.0910(11) Uani 1 1 d . . . . .
N12 N 0.84295(18) 0.47845(18) 0.59111(12) 0.0516(7) Uani 1 1 d . . . . .
C12 C 0.8533(2) 0.5528(2) 0.60721(16) 0.0600(9) Uani 1 1 d . . . . .
H12 H 0.8717 0.5932 0.5878 0.072 Uiso 1 1 calc R U . . .
O13 O 0.9084(2) 0.73958(17) 0.82892(11) 0.0696(8) Uani 1 1 d . . . . .
C13 C 0.8663(2) 0.4396(2) 0.54267(14) 0.0555(8) Uani 1 1 d . . . . .
C15 C 0.9787(3) 0.3583(3) 0.48669(18) 0.0796(13) Uani 1 1 d . . . . .
H15 H 1.0394 0.3279 0.4793 0.096 Uiso 1 1 calc R U . . .
C14 C 0.9566(3) 0.3937(3) 0.53403(15) 0.0620(10) Uani 1 1 d . . . . .
C16 C 0.9144(4) 0.3664(4) 0.4503(2) 0.0946(16) Uani 1 1 d . . . . .
H16 H 0.9308 0.3405 0.4184 0.114 Uiso 1 1 calc R U . . .
C17 C 0.8268(4) 0.4115(4) 0.4600(2) 0.0930(16) Uani 1 1 d . . . . .
H17 H 0.7833 0.4169 0.4343 0.112 Uiso 1 1 calc R U . . .
C18 C 0.7990(3) 0.4503(3) 0.50689(17) 0.0695(11) Uani 1 1 d . . . . .
N20 N 0.8448(2) 0.48155(17) 0.79990(11) 0.0508(7) Uani 1 1 d . . . . .
C20 C 0.7845(3) 0.6383(2) 0.78607(16) 0.0639(10) Uani 1 1 d . . . . .
H20A H 0.7284 0.6626 0.8054 0.077 Uiso 1 1 calc R U . . .
H20B H 0.8137 0.6830 0.7823 0.077 Uiso 1 1 calc R U . . .
C150 C 0.5362(9) 0.5485(9) 0.9279(7) 0.266(9) Uani 1 1 d . . . . .
H15A H 0.6013 0.5348 0.9305 0.399 Uiso 1 1 calc R U . . .
H15B H 0.5223 0.5010 0.9119 0.399 Uiso 1 1 calc R U . . .
H15C H 0.5101 0.5572 0.9618 0.399 Uiso 1 1 calc R U . . .
O20 O 0.8816(3) -0.2615(3) 0.6140(2) 0.1208(14) Uani 1 1 d . . . . .
N21 N 0.89405(19) 0.42222(16) 0.83115(10) 0.0456(6) Uani 1 1 d . . . . .
C21 C 0.8462(3) 0.5608(2) 0.81418(15) 0.0554(9) Uani 1 1 d . . . . .
O21 O 0.7747(4) -0.2326(3) 0.55662(15) 0.1274(17) Uani 1 1 d . . . . .
N22 N 0.92829(19) 0.46394(17) 0.86443(11) 0.0477(6) Uani 1 1 d . . . . .
C22 C 0.8993(3) 0.5499(2) 0.85508(15) 0.0548(9) Uani 1 1 d . . . . .
H22 H 0.9136 0.5930 0.8734 0.066 Uiso 1 1 calc R U . . .
O22 O 0.7398(2) -0.1950(2) 0.64292(13) 0.0832(9) Uani 1 1 d . . . . .
C23 C 0.9828(2) 0.4180(2) 0.90624(12) 0.0483(8) Uani 1 1 d . . . . .
O23 O 0.8059(4) -0.1178(2) 0.59215(12) 0.1127(15) Uani 1 1 d . . . . .
C24 C 0.9371(3) 0.4075(2) 0.95083(14) 0.0575(9) Uani 1 1 d . . . . .
C25 C 0.9902(4) 0.3651(3) 0.99096(15) 0.0737(12) Uani 1 1 d . . . . .
H25 H 0.9629 0.3565 1.0218 0.088 Uiso 1 1 calc R U . . .
C27 C 1.1237(3) 0.3461(3) 0.94321(18) 0.0743(12) Uani 1 1 d . . . . .
H27 H 1.1872 0.3249 0.9415 0.089 Uiso 1 1 calc R U . . .
C26 C 1.0818(4) 0.3353(3) 0.98689(18) 0.0822(15) Uani 1 1 d . . . . .
H26 H 1.1168 0.3065 1.0150 0.099 Uiso 1 1 calc R U . . .
C28 C 1.0744(3) 0.3883(2) 0.90060(15) 0.0584(9) Uani 1 1 d . . . . .
N30 N 0.6311(2) 0.55323(18) 0.76121(14) 0.0605(8) Uani 1 1 d . . . . .
C30 C 0.6737(3) 0.6667(2) 0.71786(18) 0.0639(10) Uani 1 1 d . . . . .
H30A H 0.6652 0.7280 0.7239 0.077 Uiso 1 1 calc R U . . .
H30B H 0.6669 0.6591 0.6812 0.077 Uiso 1 1 calc R U . . .
N31 N 0.5669(2) 0.5362(2) 0.78587(15) 0.0684(9) Uani 1 1 d . . . . .
C31 C 0.6073(3) 0.6381(2) 0.74737(18) 0.0651(10) Uani 1 1 d . . . . .
N32 N 0.5012(2) 0.6128(2) 0.78902(17) 0.0766(11) Uani 1 1 d . . . . .
C32 C 0.5238(3) 0.6766(3) 0.7648(2) 0.0795(13) Uani 1 1 d . . . . .
H32 H 0.4886 0.7353 0.7611 0.095 Uiso 1 1 calc R U . . .
C33 C 0.4191(3) 0.6185(3) 0.8151(3) 0.0951(18) Uani 1 1 d . . . . .
C34 C 0.4175(4) 0.6266(4) 0.8673(3) 0.110(2) Uani 1 1 d . . . . .
C35 C 0.3352(5) 0.6350(4) 0.8915(4) 0.128(3) Uani 1 1 d . . . . .
H35 H 0.3307 0.6403 0.9272 0.153 Uiso 1 1 calc R U . . .
C38 C 0.3470(4) 0.6184(3) 0.7855(4) 0.107(2) Uani 1 1 d . . . . .
C37 C 0.2659(4) 0.6271(4) 0.8129(5) 0.131(3) Uani 1 1 d . . . . .
H37 H 0.2134 0.6272 0.7954 0.158 Uiso 1 1 calc R U . . .
C36 C 0.2646(5) 0.6353(4) 0.8647(5) 0.135(3) Uani 1 1 d . . . . .
H36 H 0.2100 0.6416 0.8819 0.162 Uiso 1 1 calc R U . . .
C98 C 0.7846(2) 0.1401(2) 0.97456(13) 0.0517(8) Uani 1 1 d . . . . .
C97 C 0.7923(3) 0.1705(2) 1.02230(14) 0.0591(9) Uani 1 1 d . . . . .
H97 H 0.7413 0.1875 1.0436 0.071 Uiso 1 1 calc R U . . .
C96 C 0.8722(3) 0.1766(2) 1.03949(13) 0.0603(9) Uani 1 1 d . . . . .
H96 H 0.8754 0.1979 1.0723 0.072 Uiso 1 1 calc R U . . .
C95 C 0.9475(3) 0.1522(2) 1.00974(13) 0.0531(8) Uani 1 1 d . . . . .
H95 H 1.0024 0.1562 1.0224 0.064 Uiso 1 1 calc R U . . .
C94 C 0.9441(2) 0.1214(2) 0.96088(12) 0.0467(7) Uani 1 1 d . . . . .
C93 C 0.8622(2) 0.11661(19) 0.94516(11) 0.0447(7) Uani 1 1 d . . . . .
N92 N 0.85526(19) 0.08461(16) 0.89529(10) 0.0445(6) Uani 1 1 d . . . . .
C92 C 0.8761(2) 0.0016(2) 0.88092(13) 0.0477(7) Uani 1 1 d . . . . .
H92 H 0.9006 -0.0488 0.9012 0.057 Uiso 1 1 calc R U . . .
N91 N 0.82113(19) 0.13970(16) 0.85703(9) 0.0432(6) Uani 1 1 d . . . . .
C91 C 0.8540(2) 0.00673(19) 0.83091(12) 0.0463(7) Uani 1 1 d . . . . .
N90 N 0.82050(19) 0.09165(15) 0.81783(10) 0.0443(6) Uani 1 1 d . . . . .
C90 C 0.8625(3) -0.0564(2) 0.78959(13) 0.0514(8) Uani 1 1 d . . . . .
H90A H 0.9239 -0.0736 0.7756 0.062 Uiso 1 1 calc R U . . .
H90B H 0.8514 -0.1085 0.8033 0.062 Uiso 1 1 calc R U . . .
C88 C 0.3924(4) 0.1902(4) 0.6495(3) 0.1010(19) Uani 1 1 d . . . . .
C87 C 0.3283(4) 0.2154(4) 0.6112(4) 0.124(3) Uani 1 1 d . . . . .
H87 H 0.2687 0.2479 0.6197 0.149 Uiso 1 1 calc R U . . .
C86 C 0.3475(5) 0.1956(4) 0.5632(4) 0.123(3) Uani 1 1 d . . . . .
H86 H 0.3019 0.2129 0.5382 0.148 Uiso 1 1 calc R U . . .
C85 C 0.4339(5) 0.1498(5) 0.5498(3) 0.125(2) Uani 1 1 d . . . . .
H85 H 0.4476 0.1381 0.5151 0.149 Uiso 1 1 calc R U . . .
C84 C 0.5019(4) 0.1204(4) 0.5859(3) 0.1050(19) Uani 1 1 d . . . . .
C83 C 0.4774(3) 0.1418(3) 0.6349(2) 0.0798(13) Uani 1 1 d . . . . .
N82 N 0.5465(2) 0.1113(2) 0.67292(15) 0.0694(9) Uani 1 1 d . . . . .
C82 C 0.5701(3) 0.0362(3) 0.69923(18) 0.0685(11) Uani 1 1 d . . . . .
H82 H 0.5421 -0.0070 0.6988 0.082 Uiso 1 1 calc R U . . .
N81 N 0.6010(2) 0.15747(19) 0.68271(13) 0.0621(8) Uani 1 1 d . . . . .
C81 C 0.6429(3) 0.0365(2) 0.72640(15) 0.0565(9) Uani 1 1 d . . . . .
N80 N 0.6596(2) 0.11079(18) 0.71542(12) 0.0543(7) Uani 1 1 d . . . . .
C80 C 0.7075(3) -0.0252(2) 0.76100(14) 0.0546(8) Uani 1 1 d . . . . .
H80A H 0.7078 -0.0845 0.7550 0.065 Uiso 1 1 calc R U . . .
H80B H 0.6914 -0.0111 0.7967 0.065 Uiso 1 1 calc R U . . .
C78 C 1.1148(3) 0.0444(3) 0.6061(2) 0.0853(14) Uani 1 1 d . . . . .
C77 C 1.1726(4) 0.0602(4) 0.5701(2) 0.104(2) Uani 1 1 d . . . . .
H77 H 1.2348 0.0447 0.5773 0.125 Uiso 1 1 calc R U . . .
C76 C 1.1407(4) 0.0973(4) 0.5250(2) 0.102(2) Uani 1 1 d . . . . .
H76 H 1.1815 0.1071 0.5010 0.122 Uiso 1 1 calc R U . . .
C75 C 1.0512(4) 0.1215(3) 0.5126(2) 0.0936(17) Uani 1 1 d . . . . .
H75 H 1.0314 0.1478 0.4806 0.112 Uiso 1 1 calc R U . . .
C74 C 0.9889(3) 0.1076(3) 0.54698(17) 0.0766(13) Uani 1 1 d . . . . .
C73 C 1.0251(3) 0.0684(3) 0.59255(17) 0.0767(13) Uani 1 1 d . . . . .
N72 N 0.9627(2) 0.0505(2) 0.62879(12) 0.0664(9) Uani 1 1 d . . . . .
C72 C 0.9413(3) -0.0215(2) 0.63498(14) 0.0618(10) Uani 1 1 d . . . . .
H72 H 0.9622 -0.0723 0.6159 0.074 Uiso 1 1 calc R U . . .
N71 N 0.9219(2) 0.10970(19) 0.66278(12) 0.0600(8) Uani 1 1 d . . . . .
C71 C 0.8833(3) -0.0063(2) 0.67445(13) 0.0522(8) Uani 1 1 d . . . . .
N70 N 0.8727(2) 0.07483(18) 0.69014(11) 0.0522(7) Uani 1 1 d . . . . .
C70 C 0.8295(3) -0.0556(2) 0.69927(13) 0.0530(8) Uani 1 1 d . . . . .
H70A H 0.8668 -0.1164 0.7042 0.064 Uiso 1 1 calc R U . . .
H70B H 0.7778 -0.0537 0.6776 0.064 Uiso 1 1 calc R U . . .
C900 C 1.1077(5) 0.9489(6) 0.7962(3) 0.119(2) Uani 1 1 d . . . . .
N900 N 1.0483(4) 0.9988(5) 0.7805(3) 0.142(3) Uani 1 1 d . . . . .
C702 C 0.6679(13) -0.1276(11) 0.9375(6) 0.289(8) Uani 1 1 d D U . . .
H70X H 0.6204 -0.1444 0.9542 0.434 Uiso 1 1 calc R U . . .
H70Y H 0.6478 -0.0653 0.9319 0.434 Uiso 1 1 calc R U . . .
H70W H 0.7216 -0.1445 0.9590 0.434 Uiso 1 1 calc R U . . .
C701 C 0.6877(6) -0.1678(7) 0.8919(5) 0.183(5) Uani 1 1 d D . . . .
H70C H 0.7420 -0.1599 0.8767 0.220 Uiso 1 1 calc R U . . .
H70D H 0.6371 -0.1467 0.8678 0.220 Uiso 1 1 calc R U . . .
N700 N 0.7154(4) -0.3327(4) 0.9091(3) 0.142(2) Uani 1 1 d . . . . .
C602 C 0.5255(14) 0.4229(12) 0.6453(7) 0.155(6) Uani 0.5 1 d D U P . .
H60A H 0.5478 0.3946 0.6782 0.187 Uiso 0.5 1 calc R U P . .
H60B H 0.4601 0.4504 0.6488 0.187 Uiso 0.5 1 calc R U P . .
C601 C 0.5383(15) 0.3600(7) 0.6108(6) 0.160(6) Uani 0.5 1 d D U P . .
H60X H 0.5121 0.3853 0.5783 0.240 Uiso 0.5 1 calc R U P . .
H60Y H 0.5093 0.3186 0.6226 0.240 Uiso 0.5 1 calc R U P . .
H60C H 0.6026 0.3307 0.6066 0.240 Uiso 0.5 1 calc R U P . .
N600 N 0.5786(5) 0.5441(5) 0.6393(3) 0.0664(18) Uani 0.5 1 d . . P . .
C600 C 0.5642(6) 0.4909(9) 0.6379(4) 0.084(3) Uani 0.5 1 d . . P . .
N400 N 0.75226(19) 0.23892(16) 0.74411(11) 0.0466(6) Uani 1 1 d . . . . .
C135 C 1.1688(6) 0.3125(4) 0.8296(3) 0.144(3) Uani 1 1 d . . . . .
H13A H 1.2069 0.3198 0.8018 0.216 Uiso 1 1 calc R U . . .
H13B H 1.1254 0.2865 0.8170 0.216 Uiso 1 1 calc R U . . .
H13C H 1.2059 0.2752 0.8560 0.216 Uiso 1 1 calc R U . . .
C134 C 1.1815(4) 0.4509(4) 0.8582(2) 0.0978(17) Uani 1 1 d . . . . .
H13D H 1.2005 0.4659 0.8250 0.147 Uiso 1 1 calc R U . . .
H13E H 1.2342 0.4175 0.8778 0.147 Uiso 1 1 calc R U . . .
H13F H 1.1500 0.5035 0.8762 0.147 Uiso 1 1 calc R U . . .
C133 C 1.1198(3) 0.3986(3) 0.85146(17) 0.0669(10) Uani 1 1 d . . . . .
H133 H 1.0721 0.4301 0.8268 0.080 Uiso 1 1 calc R U . . .
C132 C 0.7999(5) 0.4701(4) 1.0058(2) 0.115(2) Uani 1 1 d . . . . .
H13G H 0.7345 0.4935 1.0042 0.172 Uiso 1 1 calc R U . . .
H13H H 0.8243 0.5150 1.0162 0.172 Uiso 1 1 calc R U . . .
H13I H 0.8177 0.4223 1.0304 0.172 Uiso 1 1 calc R U . . .
C131 C 0.8364(3) 0.4380(2) 0.95359(17) 0.0690(11) Uani 1 1 d . . . . .
H131 H 0.8135 0.4869 0.9289 0.083 Uiso 1 1 calc R U . . .
C130 C 0.7989(3) 0.3672(3) 0.93801(18) 0.0698(11) Uani 1 1 d . . . . .
H13J H 0.7335 0.3880 0.9406 0.105 Uiso 1 1 calc R U . . .
H13K H 0.8232 0.3170 0.9604 0.105 Uiso 1 1 calc R U . . .
H13L H 0.8161 0.3512 0.9030 0.105 Uiso 1 1 calc R U . . .
C400 C 0.7984(2) 0.2913(2) 0.74590(13) 0.0465(7) Uani 1 1 d . . . . .
C129 C 1.1135(3) 0.0703(3) 0.95584(18) 0.0737(12) Uani 1 1 d . . . . .
H12A H 1.1634 0.0511 0.9321 0.111 Uiso 1 1 calc R U . . .
H12B H 1.1146 0.0230 0.9792 0.111 Uiso 1 1 calc R U . . .
H12C H 1.1192 0.1187 0.9751 0.111 Uiso 1 1 calc R U . . .
C128 C 1.0220(3) 0.1747(3) 0.89194(16) 0.0654(10) Uani 1 1 d . . . . .
H12D H 1.0707 0.1571 0.8673 0.098 Uiso 1 1 calc R U . . .
H12E H 1.0289 0.2214 0.9122 0.098 Uiso 1 1 calc R U . . .
H12F H 0.9644 0.1943 0.8741 0.098 Uiso 1 1 calc R U . . .
C127 C 1.0251(2) 0.0986(2) 0.92659(14) 0.0526(8) Uani 1 1 d . . . . .
H127 H 1.0232 0.0500 0.9050 0.063 Uiso 1 1 calc R U . . .
C126 C 0.6366(3) 0.2263(4) 0.9403(2) 0.0928(16) Uani 1 1 d . . . . .
H12G H 0.5791 0.2239 0.9276 0.139 Uiso 1 1 calc R U . . .
H12H H 0.6660 0.2498 0.9138 0.139 Uiso 1 1 calc R U . . .
H12I H 0.6264 0.2630 0.9699 0.139 Uiso 1 1 calc R U . . .
C125 C 0.6505(3) 0.0939(4) 0.9936(2) 0.0866(14) Uani 1 1 d . . . . .
H12J H 0.5931 0.0932 0.9799 0.130 Uiso 1 1 calc R U . . .
H12K H 0.6402 0.1264 1.0250 0.130 Uiso 1 1 calc R U . . .
H12L H 0.6889 0.0349 1.0007 0.130 Uiso 1 1 calc R U . . .
C124 C 0.6962(3) 0.1360(3) 0.95519(16) 0.0648(10) Uani 1 1 d . . . . .
H124 H 0.7080 0.1005 0.9241 0.078 Uiso 1 1 calc R U . . .
C123 C 0.6542(8) 0.1239(11) 0.5539(6) 0.248(7) Uani 1 1 d . U . . .
H12M H 0.7119 0.0878 0.5408 0.373 Uiso 1 1 calc R U . . .
H12N H 0.6644 0.1563 0.5827 0.373 Uiso 1 1 calc R U . . .
H12O H 0.6217 0.1639 0.5273 0.373 Uiso 1 1 calc R U . . .
C122 C 0.6039(6) 0.0034(8) 0.5308(4) 0.198(5) Uani 1 1 d . U . . .
H12P H 0.6661 -0.0323 0.5253 0.297 Uiso 1 1 calc R U . . .
H12Q H 0.5786 0.0327 0.4990 0.297 Uiso 1 1 calc R U . . .
H12R H 0.5688 -0.0330 0.5423 0.297 Uiso 1 1 calc R U . . .
C121 C 0.6010(5) 0.0692(7) 0.5705(3) 0.146(3) Uani 1 1 d . . . . .
H121 H 0.6311 0.0368 0.6014 0.175 Uiso 1 1 calc R U . . .
C120 C 0.3192(13) 0.1774(9) 0.7328(6) 0.270(9) Uani 1 1 d . . . . .
H12S H 0.3047 0.2072 0.7650 0.405 Uiso 1 1 calc R U . . .
H12T H 0.3533 0.1169 0.7394 0.405 Uiso 1 1 calc R U . . .
H12U H 0.2638 0.1815 0.7148 0.405 Uiso 1 1 calc R U . . .
C119 C 0.3418(10) 0.3095(8) 0.7112(6) 0.240(6) Uani 1 1 d . U . . .
H11A H 0.3434 0.3199 0.7475 0.360 Uiso 1 1 calc R U . . .
H11B H 0.2806 0.3353 0.6985 0.360 Uiso 1 1 calc R U . . .
H11C H 0.3817 0.3352 0.6933 0.360 Uiso 1 1 calc R U . . .
C118 C 0.3717(5) 0.2162(7) 0.7026(6) 0.180(5) Uani 1 1 d . . . . .
H118 H 0.4317 0.1956 0.7195 0.216 Uiso 1 1 calc R U . . .
C116 C 0.4806(6) 0.7088(7) 0.9256(4) 0.165(4) Uani 1 1 d . . . . .
H11D H 0.4567 0.7588 0.9030 0.247 Uiso 1 1 calc R U . . .
H11E H 0.5366 0.7102 0.9409 0.247 Uiso 1 1 calc R U . . .
H11F H 0.4371 0.7099 0.9523 0.247 Uiso 1 1 calc R U . . .
C115 C 0.4978(5) 0.6293(5) 0.8963(3) 0.116(2) Uani 1 1 d . . . . .
H115 H 0.5444 0.6299 0.8707 0.140 Uiso 1 1 calc R U . . .
C114 C 0.3132(6) 0.5418(6) 0.7103(5) 0.186(5) Uani 1 1 d . . . . .
H11G H 0.3287 0.5327 0.6745 0.279 Uiso 1 1 calc R U . . .
H11H H 0.2480 0.5633 0.7139 0.279 Uiso 1 1 calc R U . . .
H11I H 0.3372 0.4874 0.7292 0.279 Uiso 1 1 calc R U . . .
C113 C 0.3130(6) 0.6932(6) 0.7027(4) 0.159(3) Uani 1 1 d . . . . .
H11J H 0.3215 0.6842 0.6663 0.238 Uiso 1 1 calc R U . . .
H11K H 0.3428 0.7338 0.7137 0.238 Uiso 1 1 calc R U . . .
H11L H 0.2488 0.7164 0.7100 0.238 Uiso 1 1 calc R U . . .
C112 C 0.3533(5) 0.6073(5) 0.7312(4) 0.138(3) Uani 1 1 d . . . . .
H112 H 0.4185 0.5864 0.7229 0.165 Uiso 1 1 calc R U . . .
C111 C 0.8419(3) 0.2248(3) 0.55716(19) 0.0767(12) Uani 1 1 d . . . . .
H11M H 0.7771 0.2394 0.5523 0.115 Uiso 1 1 calc R U . . .
H11N H 0.8630 0.2676 0.5396 0.115 Uiso 1 1 calc R U . . .
H11O H 0.8553 0.2241 0.5934 0.115 Uiso 1 1 calc R U . . .
C110 C 0.8673(4) 0.1359(3) 0.47900(18) 0.0971(18) Uani 1 1 d . . . . .
H11P H 0.8028 0.1472 0.4747 0.146 Uiso 1 1 calc R U . . .
H11Q H 0.9000 0.0801 0.4648 0.146 Uiso 1 1 calc R U . . .
H11R H 0.8850 0.1809 0.4614 0.146 Uiso 1 1 calc R U . . .
C109 C 0.8895(4) 0.1353(3) 0.53539(16) 0.0771(13) Uani 1 1 d . . . . .
H109 H 0.8645 0.0936 0.5529 0.092 Uiso 1 1 calc R U . . .
C108 C 1.1896(7) 0.0605(7) 0.6857(3) 0.155(3) Uani 1 1 d . . . . .
H10C H 1.2138 0.0328 0.7181 0.232 Uiso 1 1 calc R U . . .
H10D H 1.1427 0.1151 0.6920 0.232 Uiso 1 1 calc R U . . .
H10E H 1.2377 0.0712 0.6659 0.232 Uiso 1 1 calc R U . . .
C107 C 1.2137(7) -0.0884(6) 0.6493(3) 0.178(5) Uani 1 1 d . . . . .
H10F H 1.2253 -0.1195 0.6819 0.267 Uiso 1 1 calc R U . . .
H10G H 1.2704 -0.0867 0.6348 0.267 Uiso 1 1 calc R U . . .
H10H H 1.1853 -0.1178 0.6262 0.267 Uiso 1 1 calc R U . . .
C106 C 1.1512(4) 0.0036(4) 0.6573(2) 0.1036(19) Uani 1 1 d . . . . .
H106 H 1.0989 -0.0010 0.6772 0.124 Uiso 1 1 calc R U . . .
C105 C 1.0429(4) 0.2980(4) 0.6033(2) 0.111(2) Uani 1 1 d . . . . .
H10I H 1.0779 0.2984 0.6338 0.167 Uiso 1 1 calc R U . . .
H10J H 1.0760 0.2500 0.5821 0.167 Uiso 1 1 calc R U . . .
H10K H 0.9854 0.2914 0.6129 0.167 Uiso 1 1 calc R U . . .
C104 C 1.0267(2) 0.3814(3) 0.57412(17) 0.0646(10) Uani 1 1 d . . . . .
H104 H 1.0040 0.4290 0.5986 0.078 Uiso 1 1 calc R U . . .
C103 C 1.1141(3) 0.3869(4) 0.5530(2) 0.0889(16) Uani 1 1 d . . . . .
H10L H 1.1542 0.3887 0.5809 0.133 Uiso 1 1 calc R U . . .
H10M H 1.1023 0.4391 0.5320 0.133 Uiso 1 1 calc R U . . .
H10N H 1.1424 0.3366 0.5324 0.133 Uiso 1 1 calc R U . . .
C102 C 0.6392(4) 0.4583(5) 0.4954(4) 0.153(3) Uani 1 1 d . . . . .
H10O H 0.5787 0.4860 0.5083 0.230 Uiso 1 1 calc R U . . .
H10P H 0.6592 0.3974 0.5051 0.230 Uiso 1 1 calc R U . . .
H10Q H 0.6387 0.4641 0.4584 0.230 Uiso 1 1 calc R U . . .
C101 C 0.6794(4) 0.5945(4) 0.4971(3) 0.111(2) Uani 1 1 d . . . . .
H10R H 0.6165 0.6257 0.5042 0.166 Uiso 1 1 calc R U . . .
H10S H 0.6895 0.5943 0.4605 0.166 Uiso 1 1 calc R U . . .
H10T H 0.7176 0.6227 0.5138 0.166 Uiso 1 1 calc R U . . .
N100 N 0.7466(2) 0.37127(16) 0.74239(11) 0.0500(7) Uani 1 1 d . . . . .
C100 C 0.7028(3) 0.5010(4) 0.5174(2) 0.0873(15) Uani 1 1 d . . . . .
H100 H 0.6945 0.5029 0.5549 0.105 Uiso 1 1 calc R U . . .
C700 C 0.7034(5) -0.2616(5) 0.9076(4) 0.127(3) Uani 1 1 d . . . . .
C901 C 1.1876(9) 0.8745(7) 0.8109(4) 0.174(4) Uani 1 1 d D . . . .
H90C H 1.1689 0.8317 0.8308 0.208 Uiso 1 1 calc R U . . .
H90D H 1.2193 0.8465 0.7803 0.208 Uiso 1 1 calc R U . . .
C902 C 1.2438(7) 0.9058(10) 0.8398(5) 0.217(6) Uani 1 1 d D . . . .
H90E H 1.3037 0.8632 0.8413 0.325 Uiso 1 1 calc R U . . .
H90F H 1.2198 0.9170 0.8741 0.325 Uiso 1 1 calc R U . . .
H90G H 1.2473 0.9592 0.8243 0.325 Uiso 1 1 calc R U . . .
N200 N 0.6684(3) 0.3697(3) 0.7258(3) 0.0500(15) Uani 0.610(9) 1 d . . P A 1
N300 N 0.6668(3) 0.2918(3) 0.7271(3) 0.0489(15) Uani 0.610(9) 1 d . . P A 1
C420 C 0.9573(5) 0.2804(4) 0.7280(3) 0.066(2) Uani 0.610(9) 1 d . . P A 1
H42A H 1.0194 0.2547 0.7396 0.099 Uiso 0.610(9) 1 calc R U P A 1
H42B H 0.9423 0.3430 0.7263 0.099 Uiso 0.610(9) 1 calc R U P A 1
H42C H 0.9506 0.2591 0.6944 0.099 Uiso 0.610(9) 1 calc R U P A 1
C410 C 0.8948(4) 0.2563(3) 0.7650(2) 0.0457(16) Uani 0.610(9) 1 d . . P A 1
H41A H 0.8994 0.2801 0.7986 0.055 Uiso 0.610(9) 1 calc R U P A 1
H41B H 0.9127 0.1931 0.7687 0.055 Uiso 0.610(9) 1 calc R U P A 1
N201 N 0.6611(6) 0.3626(5) 0.7625(5) 0.066(3) Uani 0.390(9) 1 d . . P A 2
N301 N 0.6739(6) 0.2796(5) 0.7629(5) 0.061(3) Uani 0.390(9) 1 d . . P A 2
C440 C 0.9600(10) 0.2258(7) 0.7619(5) 0.070(4) Uani 0.390(9) 1 d . . P A 2
H44A H 1.0205 0.2142 0.7483 0.105 Uiso 0.390(9) 1 calc R U P A 2
H44B H 0.9478 0.1715 0.7672 0.105 Uiso 0.390(9) 1 calc R U P A 2
H44C H 0.9555 0.2552 0.7942 0.105 Uiso 0.390(9) 1 calc R U P A 2
C430 C 0.8930(7) 0.2818(6) 0.7250(4) 0.055(3) Uani 0.390(9) 1 d . . P A 2
H43A H 0.9007 0.2552 0.6913 0.066 Uiso 0.390(9) 1 calc R U P A 2
H43B H 0.9013 0.3388 0.7216 0.066 Uiso 0.390(9) 1 calc R U P A 2
Cl3 Cl 0.4640(2) 0.90502(16) 0.77617(16) 0.0696(7) Uani 0.5 1 d . . P B 3
O30 O 0.4260(5) 0.9936(4) 0.7664(4) 0.102(2) Uani 0.5 1 d . . P B 3
O31 O 0.4026(5) 0.8641(4) 0.7568(3) 0.093(2) Uani 0.5 1 d . . P B 3
O32 O 0.5439(7) 0.8715(4) 0.7519(3) 0.084(2) Uani 0.5 1 d . . P B 3
O33 O 0.4627(11) 0.8874(11) 0.8274(6) 0.164(8) Uani 0.5 1 d . . P B 3
Cl4 Cl 0.5171(3) 0.88603(19) 0.79887(14) 0.0943(8) Uani 0.5 1 d . . P C 4
O40 O 0.4816(9) 0.8482(8) 0.8367(5) 0.104(4) Uani 0.5 1 d . . P C 4
O42 O 0.6024(10) 0.8352(9) 0.7876(8) 0.211(9) Uani 0.5 1 d . . P C 4
O41 O 0.5203(7) 0.9653(5) 0.8141(4) 0.124(3) Uani 0.5 1 d . . P C 4
O44 O 0.4552(15) 0.9003(12) 0.7493(6) 0.166(7) Uani 0.5 1 d . U P C 4

loop_
_atom_site_aniso_label
_atom_site_aniso_U_11
_atom_site_aniso_U_22
_atom_site_aniso_U_33
_atom_site_aniso_U_23
_atom_site_aniso_U_13
_atom_site_aniso_U_12
Cu1 0.0620(3) 0.0322(2) 0.0555(3) 0.01072(19) -0.0081(2) -0.0206(2)
N1 0.0572(17) 0.0350(13) 0.0667(18) 0.0132(12) -0.0091(14) -0.0180(12)
Cl1 0.0774(6) 0.0477(4) 0.0721(6) 0.0253(4) -0.0310(5) -0.0358(4)
Cl2 0.1061(8) 0.0550(5) 0.0453(5) 0.0049(4) 0.0035(5) -0.0384(5)
N2 0.0687(18) 0.0339(13) 0.0407(14) -0.0009(10) 0.0043(13) -0.0192(12)
Cu2 0.0629(3) 0.0299(2) 0.0382(2) 0.00047(17) 0.0030(2) -0.0160(2)
N10 0.0532(16) 0.0418(14) 0.0606(18) 0.0163(13) -0.0043(13) -0.0178(12)
C10 0.066(2) 0.049(2) 0.081(3) 0.0216(18) -0.014(2) -0.0288(17)
O10 0.105(2) 0.0603(17) 0.085(2) -0.0014(15) -0.0200(18) -0.0239(16)
N11 0.0445(15) 0.0441(15) 0.0604(18) 0.0174(13) -0.0022(13) -0.0124(11)
C11 0.055(2) 0.0444(18) 0.072(2) 0.0202(16) -0.0090(17) -0.0185(15)
O11 0.0768(18) 0.0533(15) 0.0769(18) 0.0243(13) -0.0214(14) -0.0236(13)
O12 0.112(3) 0.085(2) 0.103(2) 0.0496(18) -0.050(2) -0.072(2)
N12 0.0399(14) 0.0501(16) 0.0618(18) 0.0225(13) -0.0044(12) -0.0114(12)
C12 0.051(2) 0.055(2) 0.074(3) 0.0275(18) -0.0063(18) -0.0192(16)
O13 0.0870(19) 0.0513(14) 0.0823(19) 0.0185(13) -0.0330(15) -0.0394(14)
C13 0.050(2) 0.060(2) 0.056(2) 0.0187(16) -0.0024(16) -0.0191(16)
C15 0.070(3) 0.097(3) 0.070(3) 0.005(2) 0.012(2) -0.025(2)
C14 0.052(2) 0.070(2) 0.062(2) 0.0168(18) 0.0033(17) -0.0173(17)
C16 0.098(4) 0.121(5) 0.069(3) 0.005(3) -0.003(3) -0.041(3)
C17 0.096(4) 0.116(4) 0.079(3) 0.027(3) -0.034(3) -0.052(3)
C18 0.059(2) 0.082(3) 0.072(3) 0.027(2) -0.017(2) -0.029(2)
N20 0.0645(18) 0.0348(13) 0.0573(17) 0.0083(12) -0.0071(14) -0.0223(12)
C20 0.080(3) 0.0371(17) 0.080(3) 0.0100(17) -0.015(2) -0.0266(17)
C150 0.193(12) 0.200(13) 0.42(2) 0.105(14) -0.111(14) -0.085(10)
O20 0.091(3) 0.113(3) 0.153(4) 0.005(3) 0.025(3) -0.024(2)
N21 0.0554(16) 0.0370(13) 0.0472(15) 0.0048(11) -0.0011(12) -0.0190(12)
C21 0.068(2) 0.0380(17) 0.066(2) 0.0084(15) -0.0061(18) -0.0244(16)
O21 0.224(5) 0.116(3) 0.080(2) -0.018(2) 0.002(3) -0.106(4)
N22 0.0588(17) 0.0377(13) 0.0521(16) 0.0052(11) -0.0023(13) -0.0235(12)
C22 0.070(2) 0.0381(17) 0.064(2) 0.0054(15) -0.0036(18) -0.0286(16)
O22 0.083(2) 0.0735(19) 0.090(2) 0.0128(16) 0.0186(17) -0.0211(16)
C23 0.066(2) 0.0400(16) 0.0449(17) 0.0068(13) -0.0063(15) -0.0266(15)
O23 0.230(5) 0.079(2) 0.0574(18) -0.0023(15) 0.020(2) -0.090(3)
C24 0.082(3) 0.0455(18) 0.054(2) -0.0020(15) 0.0049(18) -0.0335(18)
C25 0.120(4) 0.070(3) 0.048(2) 0.0098(18) -0.005(2) -0.053(3)
C27 0.072(3) 0.079(3) 0.083(3) 0.025(2) -0.027(2) -0.042(2)
C26 0.113(4) 0.086(3) 0.068(3) 0.028(2) -0.035(3) -0.063(3)
C28 0.065(2) 0.059(2) 0.063(2) 0.0101(17) -0.0096(18) -0.0366(18)
N30 0.0582(18) 0.0400(15) 0.087(2) 0.0039(14) 0.0026(16) -0.0216(13)
C30 0.066(2) 0.0409(18) 0.085(3) 0.0170(17) -0.014(2) -0.0189(16)
N31 0.062(2) 0.0447(16) 0.102(3) 0.0004(16) 0.0084(18) -0.0221(14)
C31 0.061(2) 0.0397(18) 0.098(3) 0.0049(18) -0.007(2) -0.0200(16)
N32 0.0561(19) 0.0482(18) 0.129(3) -0.0077(19) 0.008(2) -0.0205(15)
C32 0.063(3) 0.046(2) 0.132(4) 0.001(2) -0.005(3) -0.0219(18)
C33 0.060(3) 0.054(2) 0.176(6) -0.006(3) 0.017(3) -0.025(2)
C34 0.076(4) 0.078(3) 0.178(7) -0.016(4) 0.043(4) -0.028(3)
C35 0.083(4) 0.088(4) 0.213(8) 0.000(4) 0.053(5) -0.029(3)
C38 0.064(3) 0.063(3) 0.196(7) -0.012(4) -0.003(4) -0.022(2)
C37 0.068(4) 0.067(3) 0.263(11) 0.002(5) -0.010(5) -0.027(3)
C36 0.079(5) 0.073(4) 0.259(11) -0.005(6) 0.042(6) -0.035(3)
C98 0.061(2) 0.0480(18) 0.0449(18) 0.0015(14) 0.0011(15) -0.0152(15)
C97 0.065(2) 0.061(2) 0.0462(19) 0.0002(16) 0.0113(17) -0.0134(18)
C96 0.082(3) 0.061(2) 0.0379(18) -0.0019(15) -0.0040(18) -0.0228(19)
C95 0.064(2) 0.0546(19) 0.0441(18) 0.0038(15) -0.0078(16) -0.0234(16)
C94 0.063(2) 0.0380(16) 0.0411(17) 0.0055(13) -0.0015(15) -0.0200(14)
C93 0.061(2) 0.0388(15) 0.0366(16) 0.0030(12) -0.0015(14) -0.0190(14)
N92 0.0617(17) 0.0364(13) 0.0379(13) 0.0039(10) -0.0031(12) -0.0196(12)
C92 0.064(2) 0.0335(15) 0.0463(18) 0.0058(13) -0.0023(15) -0.0173(14)
N91 0.0599(16) 0.0334(12) 0.0380(13) 0.0039(10) -0.0030(12) -0.0174(11)
C91 0.064(2) 0.0338(15) 0.0432(17) 0.0043(12) -0.0011(15) -0.0182(14)
N90 0.0642(17) 0.0312(12) 0.0393(13) 0.0003(10) 0.0007(12) -0.0180(11)
C90 0.072(2) 0.0322(15) 0.0490(18) 0.0005(13) -0.0011(16) -0.0154(15)
C88 0.067(3) 0.073(3) 0.160(6) -0.026(3) -0.016(3) -0.018(2)
C87 0.060(3) 0.078(4) 0.225(9) -0.013(5) -0.043(5) -0.009(3)
C86 0.086(4) 0.077(4) 0.196(8) 0.030(5) -0.071(5) -0.012(3)
C85 0.094(4) 0.137(6) 0.129(5) 0.018(4) -0.051(4) -0.018(4)
C84 0.074(3) 0.112(4) 0.113(5) 0.019(4) -0.035(3) -0.009(3)
C83 0.058(3) 0.059(2) 0.120(4) 0.005(2) -0.026(3) -0.0158(19)
N82 0.063(2) 0.0549(19) 0.090(3) 0.0020(17) -0.0112(18) -0.0193(15)
C82 0.066(2) 0.049(2) 0.095(3) -0.001(2) -0.004(2) -0.0253(18)
N81 0.0639(19) 0.0469(16) 0.076(2) 0.0091(15) -0.0120(16) -0.0196(14)
C81 0.067(2) 0.0418(18) 0.063(2) -0.0004(15) 0.0031(18) -0.0219(16)
N80 0.0651(19) 0.0428(15) 0.0585(18) 0.0011(13) -0.0012(14) -0.0224(13)
C80 0.069(2) 0.0410(17) 0.059(2) 0.0041(15) 0.0029(17) -0.0259(16)
C78 0.080(3) 0.080(3) 0.081(3) 0.018(2) 0.025(3) -0.007(2)
C77 0.082(3) 0.105(4) 0.102(4) 0.039(3) 0.028(3) 0.001(3)
C76 0.088(4) 0.094(4) 0.096(4) 0.028(3) 0.046(3) 0.007(3)
C75 0.109(4) 0.074(3) 0.074(3) 0.019(2) 0.038(3) 0.003(3)
C74 0.091(3) 0.057(2) 0.066(3) 0.0055(19) 0.027(2) -0.002(2)
C73 0.088(3) 0.062(2) 0.068(3) 0.010(2) 0.035(2) -0.008(2)
N72 0.081(2) 0.0550(18) 0.0563(18) 0.0035(14) 0.0243(16) -0.0124(16)
C72 0.079(3) 0.049(2) 0.052(2) -0.0058(16) 0.0139(18) -0.0131(18)
N71 0.075(2) 0.0487(16) 0.0539(17) -0.0004(13) 0.0170(15) -0.0166(14)
C71 0.070(2) 0.0389(16) 0.0441(18) -0.0046(13) 0.0048(16) -0.0123(15)
N70 0.0677(19) 0.0426(14) 0.0469(15) 0.0006(12) 0.0094(13) -0.0187(13)
C70 0.077(2) 0.0411(17) 0.0418(17) -0.0087(13) 0.0011(16) -0.0195(16)
C900 0.094(5) 0.159(7) 0.111(5) 0.047(5) -0.025(4) -0.054(5)
N900 0.098(4) 0.206(7) 0.141(5) 0.082(5) -0.025(4) -0.079(4)
C702 0.355(17) 0.226(13) 0.242(13) -0.081(11) -0.043(12) -0.025(12)
C701 0.113(6) 0.148(8) 0.278(14) -0.057(9) -0.004(7) -0.025(6)
N700 0.125(5) 0.100(4) 0.174(6) 0.018(4) 0.061(4) -0.002(3)
C602 0.155(6) 0.156(6) 0.155(6) -0.0030(10) 0.0006(10) -0.050(2)
C601 0.279(16) 0.054(6) 0.127(10) 0.038(6) 0.006(11) -0.028(8)
N600 0.053(4) 0.066(4) 0.077(5) -0.016(4) -0.007(3) -0.013(3)
C600 0.051(5) 0.142(10) 0.075(6) -0.009(6) -0.019(4) -0.052(6)
N400 0.0517(16) 0.0303(12) 0.0548(16) 0.0024(11) 0.0073(13) -0.0093(11)
C135 0.217(8) 0.087(4) 0.146(6) -0.030(4) 0.102(6) -0.073(5)
C134 0.101(4) 0.107(4) 0.110(4) 0.006(3) 0.013(3) -0.068(3)
C133 0.061(2) 0.072(3) 0.074(3) 0.014(2) -0.0003(19) -0.029(2)
C132 0.142(5) 0.109(4) 0.108(4) -0.048(4) 0.060(4) -0.060(4)
C131 0.091(3) 0.0447(19) 0.070(3) -0.0001(17) 0.028(2) -0.0201(19)
C130 0.065(2) 0.059(2) 0.085(3) 0.005(2) 0.006(2) -0.0204(19)
C400 0.0503(18) 0.0396(16) 0.0510(18) -0.0048(13) 0.0019(14) -0.0161(14)
C129 0.064(3) 0.073(3) 0.076(3) 0.022(2) 0.001(2) -0.011(2)
C128 0.072(3) 0.066(2) 0.060(2) 0.0169(18) 0.0043(19) -0.027(2)
C127 0.060(2) 0.0462(18) 0.055(2) 0.0026(15) 0.0045(16) -0.0210(15)
C126 0.062(3) 0.099(4) 0.117(4) 0.023(3) -0.019(3) -0.026(3)
C125 0.075(3) 0.097(4) 0.098(4) 0.002(3) 0.007(3) -0.043(3)
C124 0.059(2) 0.070(2) 0.067(2) 0.0022(19) 0.0005(19) -0.0224(19)
C123 0.137(8) 0.327(15) 0.299(14) 0.063(12) -0.001(9) -0.102(9)
C122 0.108(6) 0.295(12) 0.133(7) -0.062(8) -0.002(5) 0.019(7)
C121 0.083(4) 0.211(9) 0.105(5) 0.002(5) -0.034(4) 0.008(5)
C120 0.37(2) 0.186(12) 0.298(18) -0.128(12) 0.161(17) -0.153(14)
C119 0.296(13) 0.187(9) 0.307(13) -0.099(9) 0.104(11) -0.170(9)
C118 0.068(4) 0.151(8) 0.306(15) -0.107(9) -0.009(6) -0.007(4)
C116 0.120(6) 0.208(10) 0.162(8) -0.082(7) 0.047(5) -0.044(6)
C115 0.091(4) 0.121(5) 0.125(5) -0.006(4) 0.029(4) -0.018(4)
C114 0.138(7) 0.131(7) 0.297(14) -0.035(8) -0.067(8) -0.050(6)
C113 0.121(6) 0.133(7) 0.216(10) -0.012(6) -0.045(6) -0.032(5)
C112 0.076(4) 0.091(4) 0.244(10) -0.017(6) -0.045(5) -0.023(3)
C111 0.078(3) 0.062(2) 0.080(3) 0.003(2) 0.018(2) -0.009(2)
C110 0.121(4) 0.079(3) 0.063(3) 0.007(2) 0.015(3) 0.005(3)
C109 0.103(4) 0.055(2) 0.060(2) 0.0043(18) 0.018(2) -0.007(2)
C108 0.173(8) 0.215(10) 0.111(6) 0.050(6) -0.026(5) -0.115(8)
C107 0.183(8) 0.156(7) 0.123(6) 0.069(6) 0.004(6) 0.041(6)
C106 0.089(4) 0.115(5) 0.092(4) 0.038(3) 0.008(3) -0.014(3)
C105 0.108(4) 0.133(5) 0.110(4) 0.073(4) -0.039(3) -0.066(4)
C104 0.045(2) 0.071(2) 0.071(2) 0.0157(19) -0.0027(17) -0.0083(17)
C103 0.059(3) 0.112(4) 0.095(4) 0.049(3) -0.010(2) -0.030(3)
C102 0.074(4) 0.143(6) 0.257(11) 0.030(6) -0.040(5) -0.054(4)
C101 0.072(3) 0.104(4) 0.151(6) 0.034(4) -0.021(3) -0.023(3)
N100 0.0561(17) 0.0347(13) 0.0629(18) 0.0101(12) -0.0143(14) -0.0201(12)
C100 0.057(3) 0.099(4) 0.107(4) 0.036(3) -0.025(2) -0.029(2)
C700 0.098(5) 0.074(4) 0.190(8) -0.014(4) 0.010(5) -0.002(3)
C901 0.209(12) 0.151(8) 0.180(10) -0.003(7) 0.042(9) -0.086(8)
C902 0.125(8) 0.292(17) 0.241(14) 0.105(12) -0.033(8) -0.084(9)
N200 0.052(3) 0.031(2) 0.067(4) 0.002(2) -0.007(3) -0.0118(19)
N300 0.055(3) 0.033(2) 0.061(4) 0.002(2) -0.007(2) -0.0172(19)
C420 0.059(5) 0.048(3) 0.095(5) 0.015(3) -0.001(4) -0.023(3)
C410 0.046(4) 0.028(3) 0.063(4) 0.009(2) -0.003(3) -0.013(2)
N201 0.072(6) 0.041(4) 0.085(9) -0.009(5) 0.001(5) -0.016(4)
N301 0.070(6) 0.046(4) 0.074(8) -0.009(4) 0.005(5) -0.029(4)
C440 0.081(10) 0.051(6) 0.077(7) 0.006(5) -0.014(6) -0.020(6)
C430 0.054(7) 0.040(5) 0.076(7) 0.006(4) -0.003(5) -0.023(4)
Cl3 0.0605(14) 0.0490(11) 0.100(2) 0.0071(13) 0.0109(15) -0.0196(10)
O30 0.096(5) 0.048(3) 0.155(7) -0.008(4) 0.033(5) -0.011(3)
O31 0.071(4) 0.061(4) 0.146(7) 0.005(4) 0.002(4) -0.023(3)
O32 0.091(6) 0.049(3) 0.111(6) -0.004(3) 0.033(5) -0.020(3)
O33 0.126(10) 0.199(16) 0.118(9) 0.056(10) 0.060(8) 0.014(9)
Cl4 0.124(3) 0.0660(15) 0.104(2) -0.0043(15) 0.010(2) -0.0468(17)
O40 0.101(8) 0.108(8) 0.111(8) 0.009(6) -0.006(5) -0.045(7)
O42 0.156(11) 0.134(10) 0.38(2) -0.124(13) 0.174(14) -0.088(9)
O41 0.165(8) 0.074(5) 0.147(8) -0.028(5) 0.049(7) -0.059(5)
O44 0.222(14) 0.182(12) 0.145(11) 0.022(9) 0.005(10) -0.139(11)

loop_
_atom_type_symbol
_atom_type_description
_atom_type_scat_dispersion_real
_atom_type_scat_dispersion_imag
_atom_type_scat_source
C C 0.0181 0.0091 'International Tables Vol C Tables 4.2.6.8 and 6.1.1.4'
H H 0.0000 0.0000 'International Tables Vol C Tables 4.2.6.8 and 6.1.1.4'
B B 0.0090 0.0039 'International Tables Vol C Tables 4.2.6.8 and 6.1.1.4'
N N 0.0311 0.0180 'International Tables Vol C Tables 4.2.6.8 and 6.1.1.4'
F F 0.0727 0.0534 'International Tables Vol C Tables 4.2.6.8 and 6.1.1.4'
Cu Cu -1.9646 0.5888 'International Tables Vol C Tables 4.2.6.8 and 6.1.1.4'
Cl Cl 0.3639 0.7018 'International Tables Vol C Tables 4.2.6.8 and 6.1.1.4'
O O 0.0492 0.0322 'International Tables Vol C Tables 4.2.6.8 and 6.1.1.4'

loop_
_geom_angle_atom_site_label_1
_geom_angle_atom_site_label_2
_geom_angle_atom_site_label_3
_geom_angle
N100 Cu1 N10 99.67(12)
N100 Cu1 N30 98.07(12)
N10 Cu1 N30 124.13(13)
N100 Cu1 N20 103.48(11)
N10 Cu1 N20 117.34(12)
N30 Cu1 N20 109.03(13)
N100 Cu1 N1 176.43(12)
N10 Cu1 N1 80.01(12)
N30 Cu1 N1 79.30(11)
N20 Cu1 N1 79.74(11)
C20 N1 C10 110.8(3)
C20 N1 C30 111.0(3)
C10 N1 C30 110.0(3)
C20 N1 Cu1 110.0(2)
C10 N1 Cu1 108.9(2)
C30 N1 Cu1 105.9(2)
O12 Cl1 O13 110.67(18)
O12 Cl1 O11 111.0(2)
O13 Cl1 O11 110.46(17)
O12 Cl1 O10 107.6(2)
O13 Cl1 O10 108.1(2)
O11 Cl1 O10 108.96(19)
O23 Cl2 O21 111.6(2)
O23 Cl2 O22 109.0(2)
O21 Cl2 O22 115.5(3)
O23 Cl2 O20 111.9(3)
O21 Cl2 O20 102.0(3)
O22 Cl2 O20 106.5(2)
C90 N2 C80 111.4(3)
C90 N2 C70 110.8(3)
C80 N2 C70 110.1(3)
C90 N2 Cu2 108.98(19)
C80 N2 Cu2 105.5(2)
C70 N2 Cu2 109.89(19)
N400 Cu2 N90 99.07(11)
N400 Cu2 N80 99.06(12)
N90 Cu2 N80 128.69(12)
N400 Cu2 N70 102.36(11)
N90 Cu2 N70 116.44(12)
N80 Cu2 N70 105.74(12)
N400 Cu2 N2 177.19(12)
N90 Cu2 N2 81.16(10)
N80 Cu2 N2 78.71(11)
N70 Cu2 N2 79.97(11)
N11 N10 C11 110.6(3)
N11 N10 Cu1 135.1(2)
C11 N10 Cu1 114.1(3)
N1 C10 C11 108.1(3)
N1 C10 H10A 110.1
C11 C10 H10A 110.1
N1 C10 H10B 110.1
C11 C10 H10B 110.1
H10A C10 H10B 108.4
N10 N11 N12 105.7(3)
C12 C11 N10 107.4(3)
C12 C11 C10 135.2(3)
N10 C11 C10 117.3(3)
N11 N12 C12 111.2(3)
N11 N12 C13 120.9(3)
C12 N12 C13 127.5(3)
C11 C12 N12 105.2(3)
C11 C12 H12 127.4
N12 C12 H12 127.4
C18 C13 C14 123.7(4)
C18 C13 N12 118.6(3)
C14 C13 N12 117.7(3)
C16 C15 C14 121.3(5)
C16 C15 H15 119.4
C14 C15 H15 119.4
C15 C14 C13 117.1(4)
C15 C14 C104 120.8(4)
C13 C14 C104 122.1(4)
C17 C16 C15 120.1(5)
C17 C16 H16 119.9
C15 C16 H16 119.9
C16 C17 C18 122.1(5)
C16 C17 H17 118.9
C18 C17 H17 118.9
C13 C18 C17 115.6(4)
C13 C18 C100 122.1(5)
C17 C18 C100 122.2(4)
N21 N20 C21 109.9(3)
N21 N20 Cu1 135.8(2)
C21 N20 Cu1 114.0(2)
N1 C20 C21 108.9(3)
N1 C20 H20A 109.9
C21 C20 H20A 109.9
N1 C20 H20B 109.9
C21 C20 H20B 109.9
H20A C20 H20B 108.3
C115 C150 H15A 109.5
C115 C150 H15B 109.5
H15A C150 H15B 109.5
C115 C150 H15C 109.5
H15A C150 H15C 109.5
H15B C150 H15C 109.5
N20 N21 N22 105.6(2)
C22 C21 N20 108.0(3)
C22 C21 C20 134.4(3)
N20 C21 C20 117.3(3)
N21 N22 C22 111.6(3)
N21 N22 C23 120.4(2)
C22 N22 C23 127.8(3)
C21 C22 N22 104.9(3)
C21 C22 H22 127.6
N22 C22 H22 127.6
C28 C23 C24 124.5(3)
C28 C23 N22 118.7(3)
C24 C23 N22 116.8(3)
C25 C24 C23 116.2(4)
C25 C24 C131 122.1(4)
C23 C24 C131 121.7(4)
C26 C25 C24 121.0(4)
C26 C25 H25 119.5
C24 C25 H25 119.5
C26 C27 C28 121.1(4)
C26 C27 H27 119.4
C28 C27 H27 119.4
C27 C26 C25 121.3(4)
C27 C26 H26 119.3
C25 C26 H26 119.3
C23 C28 C27 115.9(4)
C23 C28 C133 122.4(3)
C27 C28 C133 121.7(4)
N31 N30 C31 111.4(3)
N31 N30 Cu1 135.7(2)
C31 N30 Cu1 112.9(3)
C31 C30 N1 106.2(3)
C31 C30 H30A 110.5
N1 C30 H30A 110.5
C31 C30 H30B 110.5
N1 C30 H30B 110.5
H30A C30 H30B 108.7
N30 N31 N32 104.7(3)
C32 C31 N30 107.5(4)
C32 C31 C30 135.2(4)
N30 C31 C30 117.4(3)
N31 N32 C32 111.7(4)
N31 N32 C33 120.1(4)
C32 N32 C33 128.2(4)
C31 C32 N32 104.7(4)
C31 C32 H32 127.7
N32 C32 H32 127.7
C38 C33 C34 125.2(6)
C38 C33 N32 116.7(7)
C34 C33 N32 118.0(5)
C33 C34 C35 116.6(7)
C33 C34 C115 121.8(5)
C35 C34 C115 121.6(8)
C36 C35 C34 120.2(9)
C36 C35 H35 119.9
C34 C35 H35 119.9
C33 C38 C37 114.9(8)
C33 C38 C112 122.8(6)
C37 C38 C112 122.3(7)
C36 C37 C38 119.8(7)
C36 C37 H37 120.1
C38 C37 H37 120.1
C35 C36 C37 123.3(8)
C35 C36 H36 118.3
C37 C36 H36 118.3
C97 C98 C93 116.2(3)
C97 C98 C124 121.3(3)
C93 C98 C124 122.4(3)
C96 C97 C98 121.5(3)
C96 C97 H97 119.3
C98 C97 H97 119.3
C97 C96 C95 120.8(3)
C97 C96 H96 119.6
C95 C96 H96 119.6
C96 C95 C94 120.6(3)
C96 C95 H95 119.7
C94 C95 H95 119.7
C93 C94 C95 116.5(3)
C93 C94 C127 122.1(3)
C95 C94 C127 121.3(3)
C94 C93 C98 124.4(3)
C94 C93 N92 118.7(3)
C98 C93 N92 116.9(3)
N91 N92 C92 112.0(3)
N91 N92 C93 119.9(2)
C92 N92 C93 128.1(3)
N92 C92 C91 104.6(3)
N92 C92 H92 127.7
C91 C92 H92 127.7
N90 N91 N92 105.4(2)
C92 C91 N90 107.4(3)
C92 C91 C90 135.4(3)
N90 C91 C90 117.1(3)
N91 N90 C91 110.6(3)
N91 N90 Cu2 134.5(2)
C91 N90 Cu2 114.8(2)
N2 C90 C91 109.3(3)
N2 C90 H90A 109.8
C91 C90 H90A 109.8
N2 C90 H90B 109.8
C91 C90 H90B 109.8
H90A C90 H90B 108.3
C83 C88 C87 116.2(7)
C83 C88 C118 121.7(6)
C87 C88 C118 122.1(6)
C86 C87 C88 122.3(6)
C86 C87 H87 118.8
C88 C87 H87 118.8
C87 C86 C85 119.9(6)
C87 C86 H86 120.0
C85 C86 H86 120.0
C86 C85 C84 121.5(8)
C86 C85 H85 119.3
C84 C85 H85 119.3
C83 C84 C85 115.7(6)
C83 C84 C121 122.7(5)
C85 C84 C121 121.6(7)
C84 C83 C88 124.3(5)
C84 C83 N82 116.6(4)
C88 C83 N82 119.1(6)
N81 N82 C82 112.1(3)
N81 N82 C83 119.5(3)
C82 N82 C83 128.3(4)
N82 C82 C81 104.3(3)
N82 C82 H82 127.9
C81 C82 H82 127.9
N80 N81 N82 105.1(3)
N80 C81 C82 107.9(3)
N80 C81 C80 116.5(3)
C82 C81 C80 135.5(3)
N81 N80 C81 110.7(3)
N81 N80 Cu2 135.4(2)
C81 N80 Cu2 113.3(3)
C81 C80 N2 106.1(3)
C81 C80 H80A 110.5
N2 C80 H80A 110.5
C81 C80 H80B 110.5
N2 C80 H80B 110.5
H80A C80 H80B 108.7
C73 C78 C77 116.3(5)
C73 C78 C106 123.7(4)
C77 C78 C106 120.0(5)
C76 C77 C78 120.4(6)
C76 C77 H77 119.8
C78 C77 H77 119.8
C77 C76 C75 122.3(5)
C77 C76 H76 118.9
C75 C76 H76 118.9
C76 C75 C74 120.6(5)
C76 C75 H75 119.7
C74 C75 H75 119.7
C73 C74 C75 115.0(5)
C73 C74 C109 122.8(4)
C75 C74 C109 122.3(4)
C78 C73 C74 125.5(4)
C78 C73 N72 117.8(4)
C74 C73 N72 116.7(4)
C72 N72 N71 111.9(3)
C72 N72 C73 128.5(3)
N71 N72 C73 119.6(3)
N72 C72 C71 105.3(3)
N72 C72 H72 127.4
C71 C72 H72 127.4
N70 N71 N72 105.4(3)
C72 C71 N70 107.0(3)
C72 C71 C70 134.1(3)
N70 C71 C70 118.8(3)
N71 N70 C71 110.4(3)
N71 N70 Cu2 135.9(2)
C71 N70 Cu2 113.5(2)
C71 C70 N2 109.0(3)
C71 C70 H70A 109.9
N2 C70 H70A 109.9
C71 C70 H70B 109.9
N2 C70 H70B 109.9
H70A C70 H70B 108.3
N900 C900 C901 171.8(10)
C701 C702 H70X 109.5
C701 C702 H70Y 109.5
H70X C702 H70Y 109.5
C701 C702 H70W 109.5
H70X C702 H70W 109.5
H70Y C702 H70W 109.5
C702 C701 C700 101.6(13)
C702 C701 H70C 111.5
C700 C701 H70C 111.5
C702 C701 H70D 111.5
C700 C701 H70D 111.5
H70C C701 H70D 109.3
C601 C602 C600 120.7(17)
C601 C602 H60A 107.2
C600 C602 H60A 107.1
C601 C602 H60B 107.1
C600 C602 H60B 107.2
H60A C602 H60B 106.8
C602 C601 H60X 109.5
C602 C601 H60Y 109.5
H60X C601 H60Y 109.5
C602 C601 H60C 109.5
H60X C601 H60C 109.5
H60Y C601 H60C 109.5
N600 C600 C602 165.1(14)
C400 N400 N301 106.3(4)
C400 N400 N300 103.5(3)
C400 N400 Cu2 136.7(2)
N301 N400 Cu2 111.9(4)
N300 N400 Cu2 118.5(2)
C133 C135 H13A 109.5
C133 C135 H13B 109.5
H13A C135 H13B 109.5
C133 C135 H13C 109.5
H13A C135 H13C 109.5
H13B C135 H13C 109.5
C133 C134 H13D 109.5
C133 C134 H13E 109.5
H13D C134 H13E 109.5
C133 C134 H13F 109.5
H13D C134 H13F 109.5
H13E C134 H13F 109.5
C135 C133 C134 111.1(5)
C135 C133 C28 110.8(4)
C134 C133 C28 111.6(4)
C135 C133 H133 107.7
C134 C133 H133 107.7
C28 C133 H133 107.7
C131 C132 H13G 109.5
C131 C132 H13H 109.5
H13G C132 H13H 109.5
C131 C132 H13I 109.5
H13G C132 H13I 109.5
H13H C132 H13I 109.5
C24 C131 C130 110.8(3)
C24 C131 C132 113.7(5)
C130 C131 C132 109.1(4)
C24 C131 H131 107.7
C130 C131 H131 107.7
C132 C131 H131 107.7
C131 C130 H13J 109.5
C131 C130 H13K 109.5
H13J C130 H13K 109.5
C131 C130 H13L 109.5
H13J C130 H13L 109.5
H13K C130 H13L 109.5
N400 C400 N100 111.3(3)
N400 C400 C410 118.0(3)
N100 C400 C410 128.5(3)
N400 C400 C430 130.0(4)
N100 C400 C430 110.7(4)
C127 C129 H12A 109.5
C127 C129 H12B 109.5
H12A C129 H12B 109.5
C127 C129 H12C 109.5
H12A C129 H12C 109.5
H12B C129 H12C 109.5
C127 C128 H12D 109.5
C127 C128 H12E 109.5
H12D C128 H12E 109.5
C127 C128 H12F 109.5
H12D C128 H12F 109.5
H12E C128 H12F 109.5
C94 C127 C128 110.2(3)
C94 C127 C129 112.8(3)
C128 C127 C129 109.3(3)
C94 C127 H127 108.1
C128 C127 H127 108.1
C129 C127 H127 108.1
C124 C126 H12G 109.5
C124 C126 H12H 109.5
H12G C126 H12H 109.5
C124 C126 H12I 109.5
H12G C126 H12I 109.5
H12H C126 H12I 109.5
C124 C125 H12J 109.5
C124 C125 H12K 109.5
H12J C125 H12K 109.5
C124 C125 H12L 109.5
H12J C125 H12L 109.5
H12K C125 H12L 109.5
C98 C124 C125 111.9(4)
C98 C124 C126 109.2(4)
C125 C124 C126 111.6(4)
C98 C124 H124 108.0
C125 C124 H124 108.0
C126 C124 H124 108.0
C121 C123 H12M 109.5
C121 C123 H12N 109.5
H12M C123 H12N 109.5
C121 C123 H12O 109.5
H12M C123 H12O 109.5
H12N C123 H12O 109.5
C121 C122 H12P 109.5
C121 C122 H12Q 109.5
H12P C122 H12Q 109.5
C121 C122 H12R 109.5
H12P C122 H12R 109.5
H12Q C122 H12R 109.5
C123 C121 C122 110.1(10)
C123 C121 C84 114.2(10)
C122 C121 C84 111.6(7)
C123 C121 H121 106.8
C122 C121 H121 106.8
C84 C121 H121 106.8
C118 C120 H12S 109.5
C118 C120 H12T 109.5
H12S C120 H12T 109.5
C118 C120 H12U 109.5
H12S C120 H12U 109.5
H12T C120 H12U 109.5
C118 C119 H11A 109.5
C118 C119 H11B 109.5
H11A C119 H11B 109.5
C118 C119 H11C 109.5
H11A C119 H11C 109.5
H11B C119 H11C 109.5
C120 C118 C119 109.4(9)
C120 C118 C88 119.9(9)
C119 C118 C88 115.6(12)
C120 C118 H118 103.1
C119 C118 H118 103.1
C88 C118 H118 103.1
C115 C116 H11D 109.5
C115 C116 H11E 109.5
H11D C116 H11E 109.5
C115 C116 H11F 109.5
H11D C116 H11F 109.5
H11E C116 H11F 109.5
C116 C115 C34 112.8(6)
C116 C115 C150 113.3(10)
C34 C115 C150 110.8(8)
C116 C115 H115 106.5
C34 C115 H115 106.5
C150 C115 H115 106.5
C112 C114 H11G 109.5
C112 C114 H11H 109.5
H11G C114 H11H 109.5
C112 C114 H11I 109.5
H11G C114 H11I 109.5
H11H C114 H11I 109.5
C112 C113 H11J 109.5
C112 C113 H11K 109.5
H11J C113 H11K 109.5
C112 C113 H11L 109.5
H11J C113 H11L 109.5
H11K C113 H11L 109.5
C38 C112 C114 115.9(9)
C38 C112 C113 111.3(7)
C114 C112 C113 109.2(8)
C38 C112 H112 106.6
C114 C112 H112 106.6
C113 C112 H112 106.6
C109 C111 H11M 109.5
C109 C111 H11N 109.5
H11M C111 H11N 109.5
C109 C111 H11O 109.5
H11M C111 H11O 109.5
H11N C111 H11O 109.5
C109 C110 H11P 109.5
C109 C110 H11Q 109.5
H11P C110 H11Q 109.5
C109 C110 H11R 109.5
H11P C110 H11R 109.5
H11Q C110 H11R 109.5
C74 C109 C110 114.0(4)
C74 C109 C111 110.4(4)
C110 C109 C111 109.4(4)
C74 C109 H109 107.6
C110 C109 H109 107.6
C111 C109 H109 107.6
C106 C108 H10C 109.5
C106 C108 H10D 109.5
H10C C108 H10D 109.5
C106 C108 H10E 109.5
H10C C108 H10E 109.5
H10D C108 H10E 109.5
C106 C107 H10F 109.5
C106 C107 H10G 109.5
H10F C107 H10G 109.5
C106 C107 H10H 109.5
H10F C107 H10H 109.5
H10G C107 H10H 109.5
C108 C106 C78 110.6(6)
C108 C106 C107 116.0(8)
C78 C106 C107 109.3(6)
C108 C106 H106 106.8
C78 C106 H106 106.8
C107 C106 H106 106.8
C104 C105 H10I 109.5
C104 C105 H10J 109.5
H10I C105 H10J 109.5
C104 C105 H10K 109.5
H10I C105 H10K 109.5
H10J C105 H10K 109.5
C14 C104 C105 112.1(4)
C14 C104 C103 112.3(4)
C105 C104 C103 110.1(4)
C14 C104 H104 107.4
C105 C104 H104 107.4
C103 C104 H104 107.4
C104 C103 H10L 109.5
C104 C103 H10M 109.5
H10L C103 H10M 109.5
C104 C103 H10N 109.5
H10L C103 H10N 109.5
H10M C103 H10N 109.5
C100 C102 H10O 109.5
C100 C102 H10P 109.5
H10O C102 H10P 109.5
C100 C102 H10Q 109.5
H10O C102 H10Q 109.5
H10P C102 H10Q 109.5
C100 C101 H10R 109.5
C100 C101 H10S 109.5
H10R C101 H10S 109.5
C100 C101 H10T 109.5
H10R C101 H10T 109.5
H10S C101 H10T 109.5
C400 N100 N200 106.5(3)
C400 N100 N201 100.2(4)
C400 N100 Cu1 138.2(2)
N200 N100 Cu1 113.5(3)
N201 N100 Cu1 117.8(4)
C18 C100 C102 111.4(5)
C18 C100 C101 111.3(4)
C102 C100 C101 110.4(5)
C18 C100 H100 107.9
C102 C100 H100 107.9
C101 C100 H100 107.9
N700 C700 C701 166.4(10)
C902 C901 C900 107.7(10)
C902 C901 H90C 110.2
C900 C901 H90C 110.2
C902 C901 H90D 110.2
C900 C901 H90D 110.2
H90C C901 H90D 108.5
C901 C902 H90E 109.5
C901 C902 H90F 109.5
H90E C902 H90F 109.5
C901 C902 H90G 109.5
H90E C902 H90G 109.5
H90F C902 H90G 109.5
N300 N200 N100 109.5(4)
N200 N300 N400 107.0(4)
C410 C420 H42A 109.5
C410 C420 H42B 109.5
H42A C420 H42B 109.5
C410 C420 H42C 109.5
H42A C420 H42C 109.5
H42B C420 H42C 109.5
C420 C410 C400 110.2(5)
C420 C410 H41A 109.6
C400 C410 H41A 109.6
C420 C410 H41B 109.6
C400 C410 H41B 109.6
H41A C410 H41B 108.1
N301 N201 N100 104.6(7)
N400 N301 N201 110.0(8)
C430 C440 H44A 109.5
C430 C440 H44B 109.5
H44A C440 H44B 109.5
C430 C440 H44C 109.5
H44A C440 H44C 109.5
H44B C440 H44C 109.5
C440 C430 C400 107.4(9)
C440 C430 H43A 110.2
C400 C430 H43A 110.2
C440 C430 H43B 110.2
C400 C430 H43B 110.2
H43A C430 H43B 108.5
O32 Cl3 O33 117.0(8)
O32 Cl3 O30 111.8(5)
O33 Cl3 O30 110.5(9)
O32 Cl3 O31 107.9(5)
O33 Cl3 O31 101.6(10)
O30 Cl3 O31 107.2(5)
O42 Cl4 O40 110.4(10)
O42 Cl4 O41 108.5(7)
O40 Cl4 O41 110.3(7)
O42 Cl4 O44 109.6(12)
O40 Cl4 O44 109.5(8)
O41 Cl4 O44 108.5(8)

loop_
_geom_bond_atom_site_label_1
_geom_bond_atom_site_label_2
_geom_bond_distance
Cu1 N100 1.944(3)
Cu1 N10 2.045(3)
Cu1 N30 2.047(3)
Cu1 N20 2.068(3)
Cu1 N1 2.114(3)
N1 C20 1.470(5)
N1 C10 1.478(5)
N1 C30 1.499(5)
Cl1 O12 1.418(3)
Cl1 O13 1.428(3)
Cl1 O11 1.434(3)
Cl1 O10 1.483(4)
Cl2 O23 1.398(3)
Cl2 O21 1.402(4)
Cl2 O22 1.426(3)
Cl2 O20 1.430(5)
N2 C90 1.471(5)
N2 C80 1.493(5)
N2 C70 1.499(4)
N2 Cu2 2.104(3)
Cu2 N400 1.936(2)
Cu2 N90 2.004(3)
Cu2 N80 2.051(3)
Cu2 N70 2.075(3)
N10 N11 1.314(4)
N10 C11 1.366(4)
C10 C11 1.486(6)
C10 H10A 0.9900
C10 H10B 0.9900
N11 N12 1.347(4)
C11 C12 1.357(6)
N12 C12 1.361(5)
N12 C13 1.436(5)
C12 H12 0.9500
C13 C18 1.390(6)
C13 C14 1.402(5)
C15 C16 1.372(7)
C15 C14 1.387(6)
C15 H15 0.9500
C14 C104 1.496(6)
C16 C17 1.369(8)
C16 H16 0.9500
C17 C18 1.408(8)
C17 H17 0.9500
C18 C100 1.507(7)
N20 N21 1.313(4)
N20 C21 1.372(4)
C20 C21 1.515(5)
C20 H20A 0.9900
C20 H20B 0.9900
C150 C115 1.510(13)
C150 H15A 0.9800
C150 H15B 0.9800
C150 H15C 0.9800
N21 N22 1.342(4)
C21 C22 1.344(5)
N22 C22 1.359(4)
N22 C23 1.445(4)
C22 H22 0.9500
C23 C28 1.378(5)
C23 C24 1.417(5)
C24 C25 1.384(6)
C24 C131 1.507(6)
C25 C26 1.373(7)
C25 H25 0.9500
C27 C26 1.367(7)
C27 C28 1.408(6)
C27 H27 0.9500
C26 H26 0.9500
C28 C133 1.515(6)
N30 N31 1.304(5)
N30 C31 1.367(5)
C30 C31 1.492(6)
C30 H30A 0.9900
C30 H30B 0.9900
N31 N32 1.354(5)
C31 C32 1.349(6)
N32 C32 1.362(6)
N32 C33 1.442(7)
C32 H32 0.9500
C33 C38 1.382(9)
C33 C34 1.387(10)
C34 C35 1.415(8)
C34 C115 1.496(10)
C35 C36 1.320(12)
C35 H35 0.9500
C38 C37 1.436(11)
C38 C112 1.450(12)
C37 C36 1.377(12)
C37 H37 0.9500
C36 H36 0.9500
C98 C97 1.387(5)
C98 C93 1.398(5)
C98 C124 1.508(6)
C97 C96 1.374(6)
C97 H97 0.9500
C96 C95 1.376(6)
C96 H96 0.9500
C95 C94 1.404(5)
C95 H95 0.9500
C94 C93 1.385(5)
C94 C127 1.515(5)
C93 N92 1.446(4)
N92 N91 1.338(4)
N92 C92 1.360(4)
C92 C91 1.363(5)
C92 H92 0.9500
N91 N90 1.317(4)
C91 N90 1.364(4)
C91 C90 1.498(4)
C90 H90A 0.9900
C90 H90B 0.9900
C88 C83 1.380(7)
C88 C87 1.393(10)
C88 C118 1.481(14)
C87 C86 1.325(11)
C87 H87 0.9500
C86 C85 1.379(11)
C86 H86 0.9500
C85 C84 1.397(8)
C85 H85 0.9500
C84 C83 1.371(8)
C84 C121 1.575(9)
C83 N82 1.444(6)
N82 N81 1.347(5)
N82 C82 1.350(5)
C82 C81 1.357(6)
C82 H82 0.9500
N81 N80 1.309(4)
C81 N80 1.356(4)
C81 C80 1.487(5)
C80 H80A 0.9900
C80 H80B 0.9900
C78 C73 1.387(7)
C78 C77 1.394(7)
C78 C106 1.528(8)
C77 C76 1.351(8)
C77 H77 0.9500
C76 C75 1.377(8)
C76 H76 0.9500
C75 C74 1.405(7)
C75 H75 0.9500
C74 C73 1.390(7)
C74 C109 1.517(7)
C73 N72 1.465(5)
N72 C72 1.339(5)
N72 N71 1.342(4)
C72 C71 1.359(5)
C72 H72 0.9500
N71 N70 1.312(4)
C71 N70 1.364(4)
C71 C70 1.493(5)
C70 H70A 0.9900
C70 H70B 0.9900
C900 N900 1.105(9)
C900 C901 1.494(14)
C702 C701 1.372(13)
C702 H70X 0.9800
C702 H70Y 0.9800
C702 H70W 0.9800
C701 C700 1.532(13)
C701 H70C 0.9900
C701 H70D 0.9900
N700 C700 1.124(9)
C602 C601 1.359(15)
C602 C600 1.45(2)
C602 H60A 0.9900
C602 H60B 0.9900
C601 H60X 0.9800
C601 H60Y 0.9800
C601 H60C 0.9800
N600 C600 0.974(13)
N400 C400 1.296(4)
N400 N301 1.305(9)
N400 N300 1.419(6)
C135 C133 1.504(8)
C135 H13A 0.9800
C135 H13B 0.9800
C135 H13C 0.9800
C134 C133 1.506(6)
C134 H13D 0.9800
C134 H13E 0.9800
C134 H13F 0.9800
C133 H133 1.0000
C132 C131 1.531(6)
C132 H13G 0.9800
C132 H13H 0.9800
C132 H13I 0.9800
C131 C130 1.529(6)
C131 H131 1.0000
C130 H13J 0.9800
C130 H13K 0.9800
C130 H13L 0.9800
C400 N100 1.309(4)
C400 C410 1.526(8)
C400 C430 1.550(12)
C129 C127 1.527(6)
C129 H12A 0.9800
C129 H12B 0.9800
C129 H12C 0.9800
C128 C127 1.525(5)
C128 H12D 0.9800
C128 H12E 0.9800
C128 H12F 0.9800
C127 H127 1.0000
C126 C124 1.526(7)
C126 H12G 0.9800
C126 H12H 0.9800
C126 H12I 0.9800
C125 C124 1.524(6)
C125 H12J 0.9800
C125 H12K 0.9800
C125 H12L 0.9800
C124 H124 1.0000
C123 C121 1.475(15)
C123 H12M 0.9800
C123 H12N 0.9800
C123 H12O 0.9800
C122 C121 1.513(13)
C122 H12P 0.9800
C122 H12Q 0.9800
C122 H12R 0.9800
C121 H121 1.0000
C120 C118 1.431(16)
C120 H12S 0.9800
C120 H12T 0.9800
C120 H12U 0.9800
C119 C118 1.476(13)
C119 H11A 0.9800
C119 H11B 0.9800
C119 H11C 0.9800
C118 H118 1.0000
C116 C115 1.481(11)
C116 H11D 0.9800
C116 H11E 0.9800
C116 H11F 0.9800
C115 H115 1.0000
C114 C112 1.525(10)
C114 H11G 0.9800
C114 H11H 0.9800
C114 H11I 0.9800
C113 C112 1.535(11)
C113 H11J 0.9800
C113 H11K 0.9800
C113 H11L 0.9800
C112 H112 1.0000
C111 C109 1.544(6)
C111 H11M 0.9800
C111 H11N 0.9800
C111 H11O 0.9800
C110 C109 1.531(7)
C110 H11P 0.9800
C110 H11Q 0.9800
C110 H11R 0.9800
C109 H109 1.0000
C108 C106 1.485(11)
C108 H10C 0.9800
C108 H10D 0.9800
C108 H10E 0.9800
C107 C106 1.537(10)
C107 H10F 0.9800
C107 H10G 0.9800
C107 H10H 0.9800
C106 H106 1.0000
C105 C104 1.510(6)
C105 H10I 0.9800
C105 H10J 0.9800
C105 H10K 0.9800
C104 C103 1.515(6)
C104 H104 1.0000
C103 H10L 0.9800
C103 H10M 0.9800
C103 H10N 0.9800
C102 C100 1.519(8)
C102 H10O 0.9800
C102 H10P 0.9800
C102 H10Q 0.9800
C101 C100 1.549(8)
C101 H10R 0.9800
C101 H10S 0.9800
C101 H10T 0.9800
N100 N200 1.317(6)
N100 N201 1.497(11)
C100 H100 1.0000
C901 C902 1.394(12)
C901 H90C 0.9900
C901 H90D 0.9900
C902 H90E 0.9800
C902 H90F 0.9800
C902 H90G 0.9800
N200 N300 1.290(6)
C420 C410 1.522(10)
C420 H42A 0.9800
C420 H42B 0.9800
C420 H42C 0.9800
C410 H41A 0.9900
C410 H41B 0.9900
N201 N301 1.314(12)
C440 C430 1.504(17)
C440 H44A 0.9800
C440 H44B 0.9800
C440 H44C 0.9800
C430 H43A 0.9900
C430 H43B 0.9900
Cl3 O32 1.366(10)
Cl3 O33 1.381(15)
Cl3 O30 1.407(7)
Cl3 O31 1.446(8)
Cl4 O42 1.372(13)
Cl4 O40 1.379(14)
Cl4 O41 1.389(8)
Cl4 O44 1.604(17)
